data_7222593
loop_
_publ_author_name
'Hoch, C.'
'Roehr, C.'

_publ_section_title
;
 Neue Oxogermanate(IV) der schweren Alkalimetalle. Synthese und
 Kristallstrukturen
;
_journal_name_full
;
Zeitschrift fuer Naturforschung, Teil B. Anorganische Chemie, Organische 
Chemie (42,1987-)
;
_journal_page_first 1245
_journal_page_last 1256
_journal_volume 56
_journal_year 2001
_chemical_formula_sum 'Cs10 Ge2 O9'
_chemical_name_systematic 'Cs10 (Ge O4)2 O'
_space_group_IT_number 14
_symmetry_space_group_name_Hall '-P 2ybc'
_symmetry_space_group_name_H-M 'P 1 21/c 1'
_cell_angle_alpha 90
_cell_angle_beta 128.05
_cell_angle_gamma 90
_cell_formula_units_Z 4
_cell_length_a 12.937
_cell_length_b 11.4863
_cell_length_c 19.264
_cell_volume 2254.218
_citation_journal_id_ASTM ZNBSEN
_cod_data_source_file Hoch_ZNBSEN_2001_405.cif
_cod_data_source_block Cs10Ge2O9
_cod_database_code 7222593

loop_
_symmetry_equiv_pos_as_xyz
x,y,z
-x,y+1/2,-z+1/2
-x,-y,-z
x,-y-1/2,z-1/2

loop_
_atom_site_label
_atom_site_type_symbol
_atom_site_fract_x
_atom_site_fract_y
_atom_site_fract_z
_atom_site_occupancy
_atom_site_U_iso_or_equiv
O9 O-2 0.024 0.342 -0.031 1 0.0
Cs9 Cs+1 0.06182 0.82957 0.40899 1 0.0
O6 O-2 0.1452 0.1878 0.2578 1 0.0
Cs6 Cs+1 0.62688 0.39903 0.12153 1 0.0
Cs4 Cs+1 0.0799 0.72272 0.22377 1 0.0
O4 O-2 0.4007 0.1419 0.0124 1 0.0
Cs2 Cs+1 0.61292 0.3751 0.49487 1 0.0
O5 O-2 0.1547 0.5232 0.6751 1 0.0
Ge1 Ge+4 0.48258 0.14538 0.12723 1 0.0
O2 O-2 0.4352 0.2745 0.1506 1 0.0
Cs1 Cs+1 0.2207 0.42225 0.32639 1 0.0
O1 O-2 0.6533 0.1515 0.187 1 0.0
O3 O-2 0.4418 0.0199 0.1593 1 0.0
Cs8 Cs+1 0.30792 0.47563 0.16278 1 0.0
Cs7 Cs+1 0.36882 0.1605 0.25725 1 0.0
Cs5 Cs+1 0.25521 0.13567 0.45313 1 0.0
O7 O-2 0.0965 0.5792 0.3832 1 0.0
Ge2 Ge+4 0.06891 0.05316 0.20887 1 0.0
Cs10 Cs+1 0.13439 0.09229 0.01028 1 0.0
Cs3 Cs+1 0.69557 0.31857 0.33652 1 0.0
O8 O-2 0.078 0.5311 0.7892 1 0.0
